data_4080351
loop_
_publ_author_name
'Edelmann, Anja'
'Lorenz, Volker'
'Hrib, Cristian G.'
'Hilfert, Liane'
'Blaurock, Steffen'
'Edelmann, Frank T.'

_publ_section_title
;
 Steric Effects in Lanthanide Sandwich Complexes Containing Bulky
 Cyclooctatetraenyl Ligands
;
_journal_issue 5
_journal_name_full Organometallics
_journal_page_first 1435
_journal_paper_doi 10.1021/om3010993
_journal_volume 32
_journal_year 2013
_chemical_formula_sum 'C57 H83 N2 O Si2 Yb'
_chemical_formula_weight 1041.47
_chemical_name_systematic
; 
 ? 
;
_space_group_IT_number 14
_symmetry_cell_setting monoclinic
_symmetry_space_group_name_Hall '-P 2ybc'
_symmetry_space_group_name_H-M 'P 1 21/c 1'
_atom_sites_solution_hydrogens geom
_atom_sites_solution_primary direct
_atom_sites_solution_secondary difmap
_audit_creation_method SHELXL-97
_cell_angle_alpha 90.00
_cell_angle_beta 105.77(3)
_cell_angle_gamma 90.00
_cell_formula_units_Z 4
_cell_length_a 12.529(3)
_cell_length_b 32.137(6)
_cell_length_c 14.071(3)
_cell_measurement_reflns_used 33172
_cell_measurement_temperature 133(2)
_cell_measurement_theta_max 29.53
_cell_measurement_theta_min 1.81
_cell_volume 5452(2)
_computing_cell_refinement 'STOE X-AREA'
_computing_data_collection 'STOE X-AREA'
_computing_data_reduction 'STOE X-RED'
_computing_molecular_graphics 'Bruker SHELXTL'
_computing_publication_material 'Bruker SHELXTL'
_computing_structure_refinement 'SHELXL-97 (Sheldrick, 1997)'
_computing_structure_solution 'SHELXS-97 (Sheldrick, 1990)'
_diffrn_ambient_temperature 133(2)
_diffrn_detector_area_resol_mean 6.67
_diffrn_measured_fraction_theta_full 0.984
_diffrn_measured_fraction_theta_max 0.984
_diffrn_measurement_device_type 'STOE IPDS 2T'
_diffrn_measurement_method 'rotation method'
_diffrn_radiation_monochromator graphite
_diffrn_radiation_source 'fine-focus sealed tube'
_diffrn_radiation_type MoK\a
_diffrn_radiation_wavelength 0.71073
_diffrn_reflns_av_R_equivalents 0.0771
_diffrn_reflns_av_sigmaI/netI 0.0807
_diffrn_reflns_limit_h_max 16
_diffrn_reflns_limit_h_min -16
_diffrn_reflns_limit_k_max 42
_diffrn_reflns_limit_k_min -42
_diffrn_reflns_limit_l_max 18
_diffrn_reflns_limit_l_min -16
_diffrn_reflns_number 37451
_diffrn_reflns_theta_full 28.28
_diffrn_reflns_theta_max 28.28
_diffrn_reflns_theta_min 1.97
_exptl_absorpt_coefficient_mu 1.797
_exptl_absorpt_correction_T_max 0.4303
_exptl_absorpt_correction_T_min 0.4186
_exptl_absorpt_correction_type sphere
_exptl_absorpt_process_details
;
Interpolation using  Int.Tab. Vol. C (1992) p. 523,Tab. 6.3.3.3
for values of muR in the range 0-2.5, and Int.Tab. Vol.II (1959)
p.302; Table 5.3.6 B for muR in the range 2.6-10.0.
The interpolation procedure of C.W.Dwiggins Jr (Acta Cryst.(1975)
A31,146-148) is used with some modification.
;
_exptl_crystal_colour green
_exptl_crystal_density_diffrn 1.269
_exptl_crystal_density_method 'not measured'
_exptl_crystal_description prism
_exptl_crystal_F_000 2180
_exptl_crystal_size_max 0.32
_exptl_crystal_size_mid 0.22
_exptl_crystal_size_min 0.20
_refine_diff_density_max 3.334
_refine_diff_density_min -1.794
_refine_diff_density_rms 0.127
_refine_ls_extinction_method none
_refine_ls_goodness_of_fit_ref 0.990
_refine_ls_hydrogen_treatment mixed
_refine_ls_matrix_type full
_refine_ls_number_parameters 518
_refine_ls_number_reflns 13327
_refine_ls_number_restraints 0
_refine_ls_restrained_S_all 0.990
_refine_ls_R_factor_all 0.0888
_refine_ls_R_factor_gt 0.0541
_refine_ls_shift/su_max 0.002
_refine_ls_shift/su_mean 0.000
_refine_ls_structure_factor_coef Fsqd
_refine_ls_weighting_details 'calc w=1/[\s^2^(Fo^2^)+(0.0682P)^2^+0.0000P] where P=(Fo^2^+2Fc^2^)/3'
_refine_ls_weighting_scheme calc
_refine_ls_wR_factor_gt 0.1158
_refine_ls_wR_factor_ref 0.1273
_reflns_number_gt 9323
_reflns_number_total 13327
_reflns_threshold_expression >2sigma(I)
_cod_data_source_file om3010993_si_003.cif
_cod_data_source_block ip163
_cod_original_cell_volume 5452.2(19)
_cod_original_sg_symbol_H-M P2(1)/c
_cod_database_code 4080351

loop_
_symmetry_equiv_pos_as_xyz
'x, y, z'
'-x, y+1/2, -z+1/2'
'-x, -y, -z'
'x, -y-1/2, z-1/2'

loop_
_atom_site_label
_atom_site_type_symbol
_atom_site_fract_x
_atom_site_fract_y
_atom_site_fract_z
_atom_site_U_iso_or_equiv
_atom_site_adp_type
_atom_site_occupancy
_atom_site_symmetry_multiplicity
_atom_site_calc_flag
_atom_site_refinement_flags
Yb Yb 0.591224(16) 0.822614(7) 0.077022(15) 0.02246(7) Uani 1 1 d .
Si1 Si 0.88219(12) 0.75445(5) 0.13017(12) 0.0338(3) Uani 1 1 d .
Si2 Si 0.30026(12) 0.75622(6) -0.01522(14) 0.0399(4) Uani 1 1 d .
O O 0.5776(3) 0.82521(14) -0.0920(3) 0.0340(8) Uani 1 1 d .
N1 N 0.6950(3) 0.88395(14) 0.0894(3) 0.0229(8) Uani 1 1 d .
N2 N 0.5068(3) 0.88904(14) 0.0439(3) 0.0227(8) Uani 1 1 d .
C1 C 0.7360(4) 0.76579(18) 0.1338(4) 0.0296(11) Uani 1 1 d .
C2 C 0.6504(4) 0.74809(18) 0.0563(4) 0.0303(11) Uani 1 1 d .
H2 H 0.6802 0.7320 0.0130 0.036 Uiso 1 1 calc R
C3 C 0.5333(4) 0.74786(17) 0.0261(4) 0.0275(10) Uani 1 1 d .
H3 H 0.5053 0.7325 -0.0332 0.033 Uiso 1 1 calc R
C4 C 0.4466(4) 0.76476(18) 0.0618(4) 0.0298(11) Uani 1 1 d .
C5 C 0.4492(4) 0.78717(18) 0.1494(4) 0.0304(11) Uani 1 1 d .
H5 H 0.3767 0.7941 0.1530 0.036 Uiso 1 1 calc R
C6 C 0.5308(4) 0.80179(18) 0.2322(4) 0.0314(11) Uani 1 1 d .
H6 H 0.5001 0.8145 0.2797 0.038 Uiso 1 1 calc R
C7 C 0.6473(5) 0.80194(19) 0.2609(4) 0.0318(11) Uani 1 1 d .
H7 H 0.6767 0.8144 0.3238 0.038 Uiso 1 1 calc R
C8 C 0.7314(4) 0.78801(18) 0.2189(4) 0.0298(11) Uani 1 1 d .
H8 H 0.8032 0.7956 0.2580 0.036 Uiso 1 1 calc R
C9 C 0.9377(7) 0.7110(3) 0.2180(7) 0.067(2) Uani 1 1 d .
H9A H 0.8970 0.6854 0.1937 0.101 Uiso 1 1 calc R
H9B H 0.9286 0.7179 0.2832 0.101 Uiso 1 1 calc R
H9C H 1.0166 0.7070 0.2230 0.101 Uiso 1 1 calc R
C10 C 0.8896(5) 0.7382(3) 0.0049(6) 0.061(2) Uani 1 1 d .
H10A H 0.8388 0.7148 -0.0182 0.091 Uiso 1 1 calc R
H10B H 0.9656 0.7295 0.0081 0.091 Uiso 1 1 calc R
H10C H 0.8685 0.7616 -0.0410 0.091 Uiso 1 1 calc R
C11 C 0.9739(5) 0.8006(3) 0.1725(7) 0.058(2) Uani 1 1 d .
H11A H 1.0418 0.7976 0.1513 0.086 Uiso 1 1 calc R
H11B H 0.9930 0.8024 0.2447 0.086 Uiso 1 1 calc R
H11C H 0.9349 0.8260 0.1436 0.086 Uiso 1 1 calc R
C12 C 0.2230(6) 0.7313(3) 0.0668(7) 0.065(2) Uani 1 1 d .
H12A H 0.2190 0.7507 0.1193 0.098 Uiso 1 1 calc R
H12B H 0.2619 0.7059 0.0961 0.098 Uiso 1 1 calc R
H12C H 0.1479 0.7241 0.0277 0.098 Uiso 1 1 calc R
C13 C 0.2284(6) 0.8053(3) -0.0649(8) 0.075(3) Uani 1 1 d .
H13A H 0.2263 0.8238 -0.0100 0.113 Uiso 1 1 calc R
H13B H 0.1525 0.7991 -0.1036 0.113 Uiso 1 1 calc R
H13C H 0.2684 0.8190 -0.1071 0.113 Uiso 1 1 calc R
C14 C 0.2946(5) 0.7200(3) -0.1210(6) 0.0556(19) Uani 1 1 d .
H14A H 0.2171 0.7133 -0.1541 0.083 Uiso 1 1 calc R
H14B H 0.3350 0.6944 -0.0961 0.083 Uiso 1 1 calc R
H14C H 0.3287 0.7335 -0.1680 0.083 Uiso 1 1 calc R
C15 C 0.6045(4) 0.90778(16) 0.0651(3) 0.0226(9) Uani 1 1 d .
H15 H 0.612(6) 0.937(3) 0.066(5) 0.05(2) Uiso 1 1 d .
C16 C 0.7989(4) 0.90588(16) 0.1215(4) 0.0246(10) Uani 1 1 d .
C17 C 0.8393(4) 0.91663(18) 0.2222(4) 0.0295(11) Uani 1 1 d .
C18 C 0.9391(5) 0.9382(2) 0.2518(5) 0.0398(14) Uani 1 1 d .
H18 H 0.9673 0.9458 0.3192 0.048 Uiso 1 1 calc R
C19 C 0.9984(5) 0.9489(2) 0.1854(5) 0.0401(14) Uani 1 1 d .
H19 H 1.0651 0.9644 0.2066 0.048 Uiso 1 1 calc R
C20 C 0.9598(4) 0.9367(2) 0.0892(5) 0.0359(13) Uani 1 1 d .
H20 H 1.0019 0.9433 0.0442 0.043 Uiso 1 1 calc R
C21 C 0.8610(4) 0.91505(18) 0.0550(4) 0.0303(11) Uani 1 1 d .
C22 C 0.7788(5) 0.90577(19) 0.2983(4) 0.0326(12) Uani 1 1 d .
H22 H 0.7150 0.8873 0.2659 0.039 Uiso 1 1 calc R
C23 C 0.8542(6) 0.8817(2) 0.3846(5) 0.0469(16) Uani 1 1 d .
H23A H 0.8871 0.8580 0.3592 0.070 Uiso 1 1 calc R
H23B H 0.8106 0.8717 0.4282 0.070 Uiso 1 1 calc R
H23C H 0.9133 0.9001 0.4218 0.070 Uiso 1 1 calc R
C24 C 0.7324(6) 0.9443(2) 0.3343(5) 0.0466(15) Uani 1 1 d .
H24A H 0.7936 0.9626 0.3681 0.070 Uiso 1 1 calc R
H24B H 0.6897 0.9363 0.3803 0.070 Uiso 1 1 calc R
H24C H 0.6840 0.9591 0.2779 0.070 Uiso 1 1 calc R
C25 C 0.8236(5) 0.9023(2) -0.0528(4) 0.0377(13) Uani 1 1 d .
H25 H 0.7507 0.8877 -0.0645 0.045 Uiso 1 1 calc R
C26 C 0.8078(7) 0.9395(3) -0.1209(5) 0.060(2) Uani 1 1 d .
H26A H 0.7592 0.9598 -0.1015 0.090 Uiso 1 1 calc R
H26B H 0.7740 0.9305 -0.1890 0.090 Uiso 1 1 calc R
H26C H 0.8799 0.9524 -0.1164 0.090 Uiso 1 1 calc R
C27 C 0.9067(6) 0.8722(3) -0.0788(6) 0.0558(17) Uani 1 1 d .
H27A H 0.9775 0.8865 -0.0719 0.084 Uiso 1 1 calc R
H27B H 0.8773 0.8626 -0.1470 0.084 Uiso 1 1 calc R
H27C H 0.9183 0.8482 -0.0340 0.084 Uiso 1 1 calc R
C28 C 0.4108(4) 0.91520(16) 0.0129(4) 0.0248(10) Uani 1 1 d .
C29 C 0.3361(4) 0.91652(17) 0.0725(4) 0.0291(11) Uani 1 1 d .
C30 C 0.2435(4) 0.9425(2) 0.0439(5) 0.0358(13) Uani 1 1 d .
H30 H 0.1930 0.9436 0.0834 0.043 Uiso 1 1 calc R
C31 C 0.2237(4) 0.9665(2) -0.0396(5) 0.0391(13) Uani 1 1 d .
H31 H 0.1609 0.9843 -0.0570 0.047 Uiso 1 1 calc R
C32 C 0.2952(4) 0.96450(19) -0.0979(4) 0.0345(12) Uani 1 1 d .
H32 H 0.2803 0.9809 -0.1563 0.041 Uiso 1 1 calc R
C33 C 0.3895(4) 0.93909(17) -0.0739(4) 0.0262(10) Uani 1 1 d .
C34 C 0.3579(5) 0.8920(2) 0.1673(5) 0.0387(13) Uani 1 1 d .
H34 H 0.4031 0.8673 0.1595 0.046 Uiso 1 1 calc R
C35 C 0.2533(7) 0.8755(3) 0.1905(7) 0.072(3) Uani 1 1 d .
H35A H 0.2141 0.8985 0.2120 0.107 Uiso 1 1 calc R
H35B H 0.2740 0.8547 0.2432 0.107 Uiso 1 1 calc R
H35C H 0.2048 0.8627 0.1311 0.107 Uiso 1 1 calc R
C36 C 0.4279(9) 0.9173(3) 0.2510(5) 0.074(3) Uani 1 1 d .
H36A H 0.4962 0.9259 0.2351 0.111 Uiso 1 1 calc R
H36B H 0.4468 0.9005 0.3114 0.111 Uiso 1 1 calc R
H36C H 0.3866 0.9421 0.2611 0.111 Uiso 1 1 calc R
C37 C 0.4635(5) 0.93860(19) -0.1442(4) 0.0332(12) Uani 1 1 d .
H37 H 0.5201 0.9161 -0.1230 0.040 Uiso 1 1 calc R
C38 C 0.5236(5) 0.9803(2) -0.1403(5) 0.0413(14) Uani 1 1 d .
H38A H 0.4689 1.0028 -0.1572 0.062 Uiso 1 1 calc R
H38B H 0.5683 0.9800 -0.1876 0.062 Uiso 1 1 calc R
H38C H 0.5719 0.9848 -0.0736 0.062 Uiso 1 1 calc R
C39 C 0.3962(5) 0.9302(2) -0.2506(4) 0.0428(14) Uani 1 1 d .
H39A H 0.3461 0.9536 -0.2746 0.064 Uiso 1 1 calc R
H39B H 0.3527 0.9047 -0.2529 0.064 Uiso 1 1 calc R
H39C H 0.4467 0.9269 -0.2925 0.064 Uiso 1 1 calc R
C40 C 0.4717(5) 0.8242(2) -0.1675(4) 0.0452(14) Uani 1 1 d .
H40A H 0.4259 0.8486 -0.1609 0.054 Uiso 1 1 calc R
H40B H 0.4303 0.7986 -0.1616 0.054 Uiso 1 1 calc R
C41 C 0.4997(7) 0.8253(3) -0.2661(5) 0.0583(19) Uani 1 1 d .
H41A H 0.4675 0.8503 -0.3044 0.070 Uiso 1 1 calc R
H41B H 0.4709 0.8002 -0.3056 0.070 Uiso 1 1 calc R
C42 C 0.6261(7) 0.8265(3) -0.2397(5) 0.0558(18) Uani 1 1 d .
H42A H 0.6549 0.8097 -0.2863 0.067 Uiso 1 1 calc R
H42B H 0.6539 0.8554 -0.2390 0.067 Uiso 1 1 calc R
C43 C 0.6572(6) 0.8079(2) -0.1380(5) 0.0434(14) Uani 1 1 d .
H43A H 0.6517 0.7772 -0.1412 0.052 Uiso 1 1 calc R
H43B H 0.7337 0.8158 -0.1013 0.052 Uiso 1 1 calc R
C51 C 0.9072(8) 1.0907(4) 0.3466(7) 0.075(2) Uiso 1 1 d .
C52 C 0.8735(7) 1.1225(3) 0.3933(6) 0.063(2) Uiso 1 1 d .
H52 H 0.8735 1.1500 0.3684 0.076 Uiso 1 1 calc R
C53 C 0.8376(10) 1.1155(4) 0.4804(9) 0.094(3) Uiso 1 1 d .
H53 H 0.8143 1.1387 0.5114 0.113 Uiso 1 1 calc R
C54 C 0.8354(9) 1.0791(4) 0.5188(9) 0.090(3) Uiso 1 1 d .
H54 H 0.8093 1.0749 0.5755 0.108 Uiso 1 1 calc R
C55 C 0.8744(8) 1.0460(4) 0.4707(8) 0.081(3) Uiso 1 1 d .
H55 H 0.8766 1.0191 0.4991 0.098 Uiso 1 1 calc R
C56 C 0.9089(8) 1.0495(4) 0.3873(8) 0.079(3) Uiso 1 1 d .
H56 H 0.9329 1.0260 0.3576 0.095 Uiso 1 1 calc R
C57 C 0.9390(10) 1.0968(5) 0.2625(9) 0.102(4) Uiso 1 1 d .
H57A H 0.8740 1.1039 0.2082 0.154 Uiso 1 1 calc R
H57B H 0.9730 1.0713 0.2460 0.154 Uiso 1 1 calc R
H57C H 0.9928 1.1196 0.2727 0.154 Uiso 1 1 calc R
C61 C 0.6621(13) 0.9479(5) 0.5910(11) 0.120(5) Uiso 1 1 d .
C62 C 0.5573(9) 0.9441(4) 0.5608(8) 0.081(3) Uiso 1 1 d .
H62 H 0.5153 0.9686 0.5625 0.098 Uiso 1 1 calc R
C63 C 0.4988(15) 0.9093(6) 0.5265(12) 0.133(5) Uiso 1 1 d .
H63 H 0.4200 0.9093 0.5064 0.160 Uiso 1 1 calc R
C64 C 0.5617(12) 0.8720(5) 0.5221(11) 0.117(4) Uiso 1 1 d .
H64 H 0.5264 0.8467 0.4958 0.141 Uiso 1 1 calc R
C65 C 0.6650(12) 0.8745(5) 0.5544(10) 0.108(4) Uiso 1 1 d .
H65 H 0.7044 0.8493 0.5547 0.130 Uiso 1 1 calc R
C66 C 0.7332(9) 0.9108(4) 0.5917(8) 0.085(3) Uiso 1 1 d .
H66 H 0.8119 0.9107 0.6134 0.102 Uiso 1 1 calc R
C67 C 0.7258(13) 0.9840(6) 0.6311(12) 0.136(5) Uiso 1 1 d .
H67A H 0.6989 1.0080 0.5884 0.204 Uiso 1 1 calc R
H67B H 0.8041 0.9791 0.6350 0.204 Uiso 1 1 calc R
H67C H 0.7180 0.9896 0.6974 0.204 Uiso 1 1 calc R

loop_
_atom_site_aniso_label
_atom_site_aniso_U_11
_atom_site_aniso_U_22
_atom_site_aniso_U_33
_atom_site_aniso_U_23
_atom_site_aniso_U_13
_atom_site_aniso_U_12
Yb 0.02078(9) 0.01893(10) 0.02666(10) 0.00174(10) 0.00476(6) 0.00101(9)
Si1 0.0234(7) 0.0343(9) 0.0415(8) 0.0014(7) 0.0052(6) 0.0061(6)
Si2 0.0234(7) 0.0366(10) 0.0564(10) -0.0058(8) 0.0054(7) -0.0023(6)
O 0.0377(19) 0.032(2) 0.0284(17) -0.0038(17) 0.0024(14) -0.0006(17)
N1 0.0209(18) 0.023(2) 0.025(2) 0.0006(16) 0.0054(15) 0.0019(16)
N2 0.0183(17) 0.021(2) 0.030(2) 0.0030(17) 0.0079(15) 0.0006(15)
C1 0.025(2) 0.028(3) 0.034(3) 0.004(2) 0.005(2) 0.002(2)
C2 0.028(2) 0.025(3) 0.038(3) 0.003(2) 0.008(2) 0.001(2)
C3 0.024(2) 0.022(3) 0.035(3) -0.003(2) 0.0065(19) -0.0006(19)
C4 0.024(2) 0.027(3) 0.037(3) 0.004(2) 0.007(2) 0.002(2)
C5 0.024(2) 0.031(3) 0.037(3) 0.003(2) 0.010(2) 0.000(2)
C6 0.035(3) 0.028(3) 0.033(3) 0.004(2) 0.012(2) 0.002(2)
C7 0.036(3) 0.029(3) 0.030(3) 0.005(2) 0.008(2) 0.000(2)
C8 0.027(2) 0.028(3) 0.031(3) 0.003(2) 0.003(2) 0.003(2)
C9 0.053(4) 0.071(6) 0.076(5) 0.023(5) 0.016(4) 0.034(4)
C10 0.032(3) 0.093(7) 0.058(4) -0.018(4) 0.012(3) 0.007(4)
C11 0.029(3) 0.057(5) 0.085(6) -0.015(4) 0.013(3) -0.005(3)
C12 0.038(3) 0.077(6) 0.085(6) -0.017(5) 0.023(4) -0.018(4)
C13 0.038(4) 0.058(5) 0.109(7) -0.018(5) -0.015(4) 0.009(3)
C14 0.030(3) 0.063(5) 0.067(5) -0.019(4) 0.000(3) -0.008(3)
C15 0.026(2) 0.019(2) 0.023(2) -0.0012(18) 0.0076(18) 0.0016(18)
C16 0.019(2) 0.019(2) 0.033(3) 0.000(2) 0.0047(18) -0.0006(17)
C17 0.025(2) 0.026(3) 0.034(3) 0.000(2) 0.0029(19) 0.000(2)
C18 0.029(3) 0.042(4) 0.042(3) -0.006(3) -0.001(2) -0.003(2)
C19 0.024(2) 0.040(4) 0.054(4) -0.003(3) 0.007(2) -0.003(2)
C20 0.021(2) 0.038(3) 0.050(3) -0.003(3) 0.013(2) -0.002(2)
C21 0.022(2) 0.030(3) 0.041(3) 0.002(2) 0.012(2) 0.005(2)
C22 0.035(3) 0.034(3) 0.027(3) -0.003(2) 0.006(2) -0.004(2)
C23 0.056(4) 0.044(4) 0.035(3) 0.001(3) 0.003(3) -0.003(3)
C24 0.058(4) 0.044(4) 0.041(3) 0.001(3) 0.020(3) 0.005(3)
C25 0.032(3) 0.044(4) 0.040(3) -0.005(3) 0.014(2) -0.003(2)
C26 0.081(5) 0.064(5) 0.032(3) 0.008(3) 0.013(3) 0.011(4)
C27 0.054(4) 0.060(5) 0.061(4) -0.016(4) 0.026(3) 0.004(4)
C28 0.017(2) 0.023(3) 0.033(3) -0.002(2) 0.0040(18) 0.0014(18)
C29 0.021(2) 0.024(3) 0.043(3) 0.002(2) 0.011(2) 0.0050(19)
C30 0.023(2) 0.039(3) 0.047(3) 0.003(3) 0.013(2) 0.003(2)
C31 0.024(2) 0.037(3) 0.052(3) 0.000(3) 0.004(2) 0.011(2)
C32 0.033(3) 0.029(3) 0.036(3) 0.002(2) 0.000(2) 0.005(2)
C33 0.017(2) 0.026(3) 0.033(2) 0.000(2) 0.0020(19) 0.0011(17)
C34 0.041(3) 0.036(3) 0.048(3) 0.011(3) 0.026(3) 0.011(2)
C35 0.064(5) 0.069(6) 0.100(7) 0.043(5) 0.053(5) 0.023(4)
C36 0.118(8) 0.061(6) 0.035(4) 0.008(3) 0.009(4) -0.004(5)
C37 0.035(3) 0.032(3) 0.030(3) 0.004(2) 0.005(2) 0.008(2)
C38 0.045(3) 0.039(4) 0.042(3) 0.004(3) 0.015(3) -0.001(3)
C39 0.050(3) 0.046(4) 0.030(3) 0.004(3) 0.007(2) 0.010(3)
C40 0.049(3) 0.040(3) 0.037(3) -0.003(3) -0.006(2) -0.007(3)
C41 0.086(5) 0.047(4) 0.034(3) -0.009(3) 0.004(3) 0.011(4)
C42 0.092(5) 0.048(4) 0.033(3) 0.000(3) 0.027(3) -0.004(4)
C43 0.057(4) 0.037(3) 0.037(3) -0.006(3) 0.016(3) 0.000(3)

loop_
_atom_type_symbol
_atom_type_description
_atom_type_scat_dispersion_real
_atom_type_scat_dispersion_imag
_atom_type_scat_source
C C 0.0033 0.0016 'International Tables Vol C Tables 4.2.6.8 and 6.1.1.4'
H H 0.0000 0.0000 'International Tables Vol C Tables 4.2.6.8 and 6.1.1.4'
N N 0.0061 0.0033 'International Tables Vol C Tables 4.2.6.8 and 6.1.1.4'
O O 0.0106 0.0060 'International Tables Vol C Tables 4.2.6.8 and 6.1.1.4'
Si Si 0.0817 0.0704 'International Tables Vol C Tables 4.2.6.8 and 6.1.1.4'
Yb Yb -0.3850 5.5486 'International Tables Vol C Tables 4.2.6.8 and 6.1.1.4'

loop_
_geom_angle_atom_site_label_1
_geom_angle_atom_site_label_2
_geom_angle_atom_site_label_3
_geom_angle
O Yb N1 86.07(15)
O Yb N2 82.10(15)
N1 Yb N2 57.70(14)
O Yb C8 131.38(16)
N1 Yb C8 93.38(16)
N2 Yb C8 136.69(16)
O Yb C1 101.17(16)
N1 Yb C1 104.28(16)
N2 Yb C1 161.67(16)
C8 Yb C1 32.22(18)
O Yb C5 123.83(16)
N1 Yb C5 141.33(17)
N2 Yb C5 99.13(16)
C8 Yb C5 84.17(17)
C1 Yb C5 93.98(17)
O Yb C2 81.97(17)
N1 Yb C2 128.85(16)
N2 Yb C2 162.16(16)
C8 Yb C2 61.04(18)
C1 Yb C2 32.49(17)
C5 Yb C2 83.21(18)
O Yb C3 79.14(16)
N1 Yb C3 157.21(16)
N2 Yb C3 135.54(15)
C8 Yb C3 83.76(17)
C1 Yb C3 62.43(17)
C5 Yb C3 61.04(18)
C2 Yb C3 32.12(16)
O Yb C4 94.95(16)
N1 Yb C4 169.13(16)
N2 Yb C4 111.67(15)
C8 Yb C4 94.04(17)
C1 Yb C4 86.16(17)
C5 Yb C4 32.27(18)
C2 Yb C4 61.93(17)
C3 Yb C4 32.28(17)
O Yb C7 162.67(17)
N1 Yb C7 98.51(16)
N2 Yb C7 114.51(17)
C8 Yb C7 32.13(18)
C1 Yb C7 61.52(19)
C5 Yb C7 60.82(17)
C2 Yb C7 82.18(19)
C3 Yb C7 91.05(18)
C4 Yb C7 83.71(18)
O Yb C6 155.58(16)
N1 Yb C6 116.03(17)
N2 Yb C6 100.47(16)
C8 Yb C6 61.30(18)
C1 Yb C6 84.06(18)
C5 Yb C6 31.77(17)
C2 Yb C6 90.82(18)
C3 Yb C6 82.40(18)
C4 Yb C6 61.35(18)
C7 Yb C6 31.57(17)
O Yb C15 83.75(14)
N1 Yb C15 28.95(14)
N2 Yb C15 28.75(13)
C8 Yb C15 116.43(16)
C1 Yb C15 133.11(16)
C5 Yb C15 122.02(16)
C2 Yb C15 154.75(16)
C3 Yb C15 159.38(15)
C4 Yb C15 140.34(15)
C7 Yb C15 108.27(17)
C6 Yb C15 110.23(16)
C10 Si1 C9 108.1(4)
C10 Si1 C11 109.8(4)
C9 Si1 C11 107.2(4)
C10 Si1 C1 112.3(3)
C9 Si1 C1 108.5(3)
C11 Si1 C1 110.8(3)
C13 Si2 C14 108.6(4)
C13 Si2 C12 108.4(5)
C14 Si2 C12 108.0(4)
C13 Si2 C4 113.0(3)
C14 Si2 C4 111.6(3)
C12 Si2 C4 107.1(3)
C43 O C40 105.6(5)
C43 O Yb 125.1(3)
C40 O Yb 122.7(4)
C15 N1 C16 115.6(4)
C15 N1 Yb 92.8(3)
C16 N1 Yb 150.6(3)
C15 N2 C28 116.7(4)
C15 N2 Yb 91.7(3)
C28 N2 Yb 151.5(3)
C8 C1 C2 131.0(5)
C8 C1 Si1 112.7(4)
C2 C1 Si1 116.0(4)
C8 C1 Yb 73.3(3)
C2 C1 Yb 73.8(3)
Si1 C1 Yb 138.3(3)
C3 C2 C1 137.6(5)
C3 C2 Yb 74.3(3)
C1 C2 Yb 73.7(3)
C2 C3 C4 136.2(5)
C2 C3 Yb 73.6(3)
C4 C3 Yb 74.2(3)
C5 C4 C3 131.4(5)
C5 C4 Si2 111.3(4)
C3 C4 Si2 117.3(4)
C5 C4 Yb 73.2(3)
C3 C4 Yb 73.5(3)
Si2 C4 Yb 135.3(3)
C6 C5 C4 136.8(5)
C6 C5 Yb 75.6(3)
C4 C5 Yb 74.5(3)
C7 C6 C5 134.8(5)
C7 C6 Yb 73.9(3)
C5 C6 Yb 72.6(3)
C6 C7 C8 135.5(5)
C6 C7 Yb 74.6(3)
C8 C7 Yb 72.1(3)
C1 C8 C7 136.3(5)
C1 C8 Yb 74.5(3)
C7 C8 Yb 75.8(3)
N2 C15 N1 117.8(5)
N2 C15 Yb 59.5(3)
N1 C15 Yb 58.3(3)
C21 C16 C17 120.4(5)
C21 C16 N1 120.8(5)
C17 C16 N1 118.7(5)
C18 C17 C16 118.1(5)
C18 C17 C22 119.1(5)
C16 C17 C22 122.8(5)
C19 C18 C17 121.7(6)
C20 C19 C18 119.2(5)
C19 C20 C21 121.9(6)
C20 C21 C16 118.7(5)
C20 C21 C25 119.0(5)
C16 C21 C25 122.3(5)
C17 C22 C24 111.1(5)
C17 C22 C23 111.0(5)
C24 C22 C23 111.0(5)
C26 C25 C21 111.9(6)
C26 C25 C27 109.1(6)
C21 C25 C27 111.3(5)
C33 C28 C29 119.9(4)
C33 C28 N2 121.9(4)
C29 C28 N2 118.2(5)
C30 C29 C28 118.5(5)
C30 C29 C34 120.3(5)
C28 C29 C34 121.2(5)
C31 C30 C29 121.8(5)
C30 C31 C32 119.5(5)
C31 C32 C33 121.9(5)
C32 C33 C28 118.4(5)
C32 C33 C37 118.1(5)
C28 C33 C37 123.5(4)
C36 C34 C29 109.8(6)
C36 C34 C35 111.9(7)
C29 C34 C35 114.2(5)
C33 C37 C39 111.4(5)
C33 C37 C38 110.3(5)
C39 C37 C38 108.9(5)
O C40 C41 105.9(6)
C40 C41 C42 105.1(5)
C43 C42 C41 101.8(6)
O C43 C42 104.0(6)
C52 C51 C57 121.2(11)
C52 C51 C56 118.6(10)
C57 C51 C56 120.2(11)
C51 C52 C53 120.7(10)
C54 C53 C52 123.3(13)
C53 C54 C55 115.5(12)
C56 C55 C54 125.5(12)
C55 C56 C51 116.4(11)
C62 C61 C67 128.5(16)
C62 C61 C66 119.2(15)
C67 C61 C66 112.3(13)
C61 C62 C63 127.5(15)
C62 C63 C64 116.9(15)
C65 C64 C63 116.9(17)
C64 C65 C66 129.1(16)
C65 C66 C61 110.4(12)

loop_
_geom_bond_atom_site_label_1
_geom_bond_atom_site_label_2
_geom_bond_distance
Yb O 2.340(4)
Yb N1 2.341(4)
Yb N2 2.372(4)
Yb C8 2.530(5)
Yb C1 2.545(5)
Yb C5 2.547(5)
Yb C2 2.547(6)
Yb C3 2.555(5)
Yb C4 2.564(5)
Yb C7 2.577(5)
Yb C6 2.586(6)
Yb C15 2.750(5)
Si1 C10 1.865(8)
Si1 C9 1.869(8)
Si1 C11 1.871(8)
Si1 C1 1.881(5)
Si2 C13 1.857(9)
Si2 C14 1.875(8)
Si2 C12 1.875(9)
Si2 C4 1.880(5)
O C43 1.440(8)
O C40 1.457(6)
N1 C15 1.333(6)
N1 C16 1.441(6)
N2 C15 1.324(6)
N2 C28 1.435(6)
C1 C8 1.408(8)
C1 C2 1.424(8)
C2 C3 1.411(7)
C3 C4 1.423(7)
C4 C5 1.420(8)
C5 C6 1.405(8)
C6 C7 1.404(8)
C7 C8 1.414(8)
C16 C21 1.400(7)
C16 C17 1.412(7)
C17 C18 1.390(8)
C17 C22 1.512(8)
C18 C19 1.386(9)
C19 C20 1.365(9)
C20 C21 1.388(8)
C21 C25 1.517(8)
C22 C24 1.513(9)
C22 C23 1.531(8)
C25 C26 1.512(10)
C25 C27 1.537(9)
C28 C33 1.406(7)
C28 C29 1.417(7)
C29 C30 1.397(7)
C29 C34 1.508(8)
C30 C31 1.369(9)
C31 C32 1.370(9)
C32 C33 1.400(7)
C33 C37 1.528(8)
C34 C36 1.501(11)
C34 C35 1.530(9)
C37 C39 1.530(8)
C37 C38 1.532(9)
C40 C41 1.521(10)
C41 C42 1.526(12)
C42 C43 1.503(9)
C51 C52 1.345(14)
C51 C57 1.363(15)
C51 C56 1.440(15)
C52 C53 1.433(14)
C53 C54 1.290(17)
C54 C55 1.419(16)
C55 C56 1.361(15)
C61 C62 1.271(17)
C61 C67 1.43(2)
C61 C66 1.487(19)
C62 C63 1.35(2)
C63 C64 1.44(2)
C64 C65 1.252(17)
C65 C66 1.455(18)

loop_
_geom_torsion_atom_site_label_1
_geom_torsion_atom_site_label_2
_geom_torsion_atom_site_label_3
_geom_torsion_atom_site_label_4
_geom_torsion
N1 Yb O C43 87.2(5)
N2 Yb O C43 145.1(5)
C8 Yb O C43 -3.8(5)
C1 Yb O C43 -16.6(5)
C5 Yb O C43 -119.2(5)
C2 Yb O C43 -42.9(5)
C3 Yb O C43 -75.4(5)
C4 Yb O C43 -103.7(5)
C7 Yb O C43 -18.9(8)
C6 Yb O C43 -116.9(5)
C15 Yb O C43 116.2(5)
N1 Yb O C40 -125.4(5)
N2 Yb O C40 -67.5(5)
C8 Yb O C40 143.5(4)
C1 Yb O C40 130.8(5)
C5 Yb O C40 28.2(5)
C2 Yb O C40 104.4(5)
C3 Yb O C40 72.0(5)
C4 Yb O C40 43.7(5)
C7 Yb O C40 128.4(6)
C6 Yb O C40 30.4(7)
C15 Yb O C40 -96.5(5)
O Yb N1 C15 84.2(3)
N2 Yb N1 C15 1.1(3)
C8 Yb N1 C15 -144.5(3)
C1 Yb N1 C15 -175.3(3)
C5 Yb N1 C15 -59.6(4)
C2 Yb N1 C15 160.6(3)
C3 Yb N1 C15 133.6(4)
C4 Yb N1 C15 -11.6(10)
C7 Yb N1 C15 -112.6(3)
C6 Yb N1 C15 -84.9(3)
O Yb N1 C16 -110.4(7)
N2 Yb N1 C16 166.5(7)
C8 Yb N1 C16 20.9(7)
C1 Yb N1 C16 -9.9(7)
C5 Yb N1 C16 105.8(7)
C2 Yb N1 C16 -34.0(7)
C3 Yb N1 C16 -61.1(8)
C4 Yb N1 C16 153.8(8)
C7 Yb N1 C16 52.8(7)
C6 Yb N1 C16 80.4(7)
C15 Yb N1 C16 165.4(8)
O Yb N2 C15 -91.4(3)
N1 Yb N2 C15 -1.1(3)
C8 Yb N2 C15 54.3(4)
C1 Yb N2 C15 10.3(7)
C5 Yb N2 C15 145.4(3)
C2 Yb N2 C15 -118.3(5)
C3 Yb N2 C15 -157.0(3)
C4 Yb N2 C15 176.4(3)
C7 Yb N2 C15 83.4(3)
C6 Yb N2 C15 113.2(3)
O Yb N2 C28 86.1(7)
N1 Yb N2 C28 176.5(8)
C8 Yb N2 C28 -128.2(7)
C1 Yb N2 C28 -172.2(6)
C5 Yb N2 C28 -37.0(7)
C2 Yb N2 C28 59.2(9)
C3 Yb N2 C28 20.5(8)
C4 Yb N2 C28 -6.1(7)
C7 Yb N2 C28 -99.0(7)
C6 Yb N2 C28 -69.3(7)
C15 Yb N2 C28 177.5(9)
C10 Si1 C1 C8 -164.6(5)
C9 Si1 C1 C8 76.0(6)
C11 Si1 C1 C8 -41.4(5)
C10 Si1 C1 C2 20.1(6)
C9 Si1 C1 C2 -99.2(5)
C11 Si1 C1 C2 143.4(5)
C10 Si1 C1 Yb -74.6(6)
C9 Si1 C1 Yb 166.1(5)
C11 Si1 C1 Yb 48.7(5)
O Yb C1 C8 161.9(3)
N1 Yb C1 C8 73.2(3)
N2 Yb C1 C8 63.3(6)
C5 Yb C1 C8 -72.5(3)
C2 Yb C1 C8 -143.2(5)
C3 Yb C1 C8 -126.8(4)
C4 Yb C1 C8 -103.8(3)
C7 Yb C1 C8 -18.9(3)
C6 Yb C1 C8 -42.2(3)
C15 Yb C1 C8 70.0(4)
O Yb C1 C2 -54.9(3)
N1 Yb C1 C2 -143.6(3)
N2 Yb C1 C2 -153.5(5)
C8 Yb C1 C2 143.2(5)
C5 Yb C1 C2 70.7(3)
C3 Yb C1 C2 16.5(3)
C4 Yb C1 C2 39.4(3)
C7 Yb C1 C2 124.3(4)
C6 Yb C1 C2 101.0(3)
C15 Yb C1 C2 -146.8(3)
O Yb C1 Si1 56.3(4)
N1 Yb C1 Si1 -32.5(5)
N2 Yb C1 Si1 -42.4(8)
C8 Yb C1 Si1 -105.6(6)
C5 Yb C1 Si1 -178.1(4)
C2 Yb C1 Si1 111.1(6)
C3 Yb C1 Si1 127.6(5)
C4 Yb C1 Si1 150.5(4)
C7 Yb C1 Si1 -124.5(5)
C6 Yb C1 Si1 -147.9(4)
C15 Yb C1 Si1 -35.6(5)
C8 C1 C2 C3 7.1(12)
Si1 C1 C2 C3 -178.7(6)
Yb C1 C2 C3 -42.4(7)
C8 C1 C2 Yb 49.5(6)
Si1 C1 C2 Yb -136.3(4)
O Yb C2 C3 -82.3(3)
N1 Yb C2 C3 -160.7(3)
N2 Yb C2 C3 -55.4(6)
C8 Yb C2 C3 130.4(4)
C1 Yb C2 C3 151.8(5)
C5 Yb C2 C3 43.3(3)
C4 Yb C2 C3 17.7(3)
C7 Yb C2 C3 104.7(3)
C6 Yb C2 C3 74.2(3)
C15 Yb C2 C3 -138.5(4)
O Yb C2 C1 125.8(3)
N1 Yb C2 C1 47.5(4)
N2 Yb C2 C1 152.8(4)
C8 Yb C2 C1 -21.4(3)
C5 Yb C2 C1 -108.5(3)
C3 Yb C2 C1 -151.8(5)
C4 Yb C2 C1 -134.1(4)
C7 Yb C2 C1 -47.1(3)
C6 Yb C2 C1 -77.6(3)
C15 Yb C2 C1 69.7(5)
C1 C2 C3 C4 -2.0(12)
Yb C2 C3 C4 -44.2(7)
C1 C2 C3 Yb 42.2(7)
O Yb C3 C2 92.2(3)
N1 Yb C3 C2 41.8(6)
N2 Yb C3 C2 158.9(3)
C8 Yb C3 C2 -42.1(3)
C1 Yb C3 C2 -16.6(3)
C5 Yb C3 C2 -128.9(4)
C4 Yb C3 C2 -149.9(5)
C7 Yb C3 C2 -73.4(3)
C6 Yb C3 C2 -103.9(3)
C15 Yb C3 C2 126.7(4)
O Yb C3 C4 -117.9(3)
N1 Yb C3 C4 -168.3(3)
N2 Yb C3 C4 -51.2(4)
C8 Yb C3 C4 107.8(3)
C1 Yb C3 C4 133.2(4)
C5 Yb C3 C4 21.0(3)
C2 Yb C3 C4 149.9(5)
C7 Yb C3 C4 76.4(3)
C6 Yb C3 C4 46.0(3)
C15 Yb C3 C4 -83.5(5)
C2 C3 C4 C5 -4.5(11)
Yb C3 C4 C5 -48.6(6)
C2 C3 C4 Si2 177.0(5)
Yb C3 C4 Si2 132.9(4)
C2 C3 C4 Yb 44.1(7)
C13 Si2 C4 C5 65.8(6)
C14 Si2 C4 C5 -171.5(5)
C12 Si2 C4 C5 -53.5(5)
C13 Si2 C4 C3 -115.4(6)
C14 Si2 C4 C3 7.3(6)
C12 Si2 C4 C3 125.3(5)
C13 Si2 C4 Yb -21.5(6)
C14 Si2 C4 Yb 101.2(5)
C12 Si2 C4 Yb -140.8(5)
O Yb C4 C5 -155.4(3)
N1 Yb C4 C5 -60.5(9)
N2 Yb C4 C5 -72.0(3)
C8 Yb C4 C5 72.4(3)
C1 Yb C4 C5 103.7(3)
C2 Yb C4 C5 126.4(4)
C3 Yb C4 C5 144.0(5)
C7 Yb C4 C5 41.9(3)
C6 Yb C4 C5 18.4(3)
C15 Yb C4 C5 -69.2(4)
O Yb C4 C3 60.6(3)
N1 Yb C4 C3 155.5(7)
N2 Yb C4 C3 144.0(3)
C8 Yb C4 C3 -71.6(3)
C1 Yb C4 C3 -40.3(3)
C5 Yb C4 C3 -144.0(5)
C2 Yb C4 C3 -17.6(3)
C7 Yb C4 C3 -102.1(3)
C6 Yb C4 C3 -125.6(4)
C15 Yb C4 C3 146.7(3)
O Yb C4 Si2 -51.9(4)
N1 Yb C4 Si2 43.0(11)
N2 Yb C4 Si2 31.6(4)
C8 Yb C4 Si2 175.9(4)
C1 Yb C4 Si2 -152.8(4)
C5 Yb C4 Si2 103.5(5)
C2 Yb C4 Si2 -130.1(5)
C3 Yb C4 Si2 -112.5(5)
C7 Yb C4 Si2 145.5(4)
C6 Yb C4 Si2 121.9(4)
C15 Yb C4 Si2 34.3(5)
C3 C4 C5 C6 0.8(12)
Si2 C4 C5 C6 179.3(6)
Yb C4 C5 C6 -47.9(7)
C3 C4 C5 Yb 48.7(6)
Si2 C4 C5 Yb -132.8(3)
O Yb C5 C6 178.3(3)
N1 Yb C5 C6 -46.9(4)
N2 Yb C5 C6 -95.2(3)
C8 Yb C5 C6 41.2(3)
C1 Yb C5 C6 72.0(3)
C2 Yb C5 C6 102.7(3)
C3 Yb C5 C6 127.3(4)
C4 Yb C5 C6 148.3(5)
C7 Yb C5 C6 17.9(3)
C15 Yb C5 C6 -76.4(4)
O Yb C5 C4 29.9(4)
N1 Yb C5 C4 164.8(3)
N2 Yb C5 C4 116.5(3)
C8 Yb C5 C4 -107.1(3)
C1 Yb C5 C4 -76.4(3)
C2 Yb C5 C4 -45.7(3)
C3 Yb C5 C4 -21.0(3)
C7 Yb C5 C4 -130.5(4)
C6 Yb C5 C4 -148.3(5)
C15 Yb C5 C4 135.3(3)
C4 C5 C6 C7 3.8(12)
Yb C5 C6 C7 -43.8(7)
C4 C5 C6 Yb 47.6(7)
O Yb C6 C7 145.7(4)
N1 Yb C6 C7 -61.3(4)
N2 Yb C6 C7 -120.3(3)
C8 Yb C6 C7 17.6(3)
C1 Yb C6 C7 41.7(3)
C5 Yb C6 C7 149.2(5)
C2 Yb C6 C7 73.6(4)
C3 Yb C6 C7 104.6(4)
C4 Yb C6 C7 130.6(4)
C15 Yb C6 C7 -92.2(3)
O Yb C6 C5 -3.5(6)
N1 Yb C6 C5 149.5(3)
N2 Yb C6 C5 90.5(3)
C8 Yb C6 C5 -131.6(4)
C1 Yb C6 C5 -107.5(3)
C2 Yb C6 C5 -75.7(3)
C3 Yb C6 C5 -44.6(3)
C4 Yb C6 C5 -18.6(3)
C7 Yb C6 C5 -149.2(5)
C15 Yb C6 C5 118.6(3)
C5 C6 C7 C8 0.8(12)
Yb C6 C7 C8 -42.6(7)
C5 C6 C7 Yb 43.5(7)
O Yb C7 C6 -128.5(5)
N1 Yb C7 C6 127.2(3)
N2 Yb C7 C6 68.9(4)
C8 Yb C7 C6 -150.1(5)
C1 Yb C7 C6 -131.1(4)
C5 Yb C7 C6 -18.0(3)
C2 Yb C7 C6 -104.5(4)
C3 Yb C7 C6 -73.6(4)
C4 Yb C7 C6 -42.1(3)
C15 Yb C7 C6 99.1(3)
O Yb C7 C8 21.5(7)
N1 Yb C7 C8 -82.8(3)
N2 Yb C7 C8 -141.0(3)
C1 Yb C7 C8 18.9(3)
C5 Yb C7 C8 132.1(4)
C2 Yb C7 C8 45.5(3)
C3 Yb C7 C8 76.5(3)
C4 Yb C7 C8 108.0(3)
C6 Yb C7 C8 150.1(5)
C15 Yb C7 C8 -110.8(3)
C2 C1 C8 C7 -1.0(12)
Si1 C1 C8 C7 -175.3(6)
Yb C1 C8 C7 48.7(7)
C2 C1 C8 Yb -49.7(6)
Si1 C1 C8 Yb 136.0(3)
C6 C7 C8 C1 -5.0(12)
Yb C7 C8 C1 -48.3(7)
C6 C7 C8 Yb 43.3(7)
O Yb C8 C1 -24.0(4)
N1 Yb C8 C1 -111.7(3)
N2 Yb C8 C1 -155.8(3)
C5 Yb C8 C1 107.0(3)
C2 Yb C8 C1 21.6(3)
C3 Yb C8 C1 45.6(3)
C4 Yb C8 C1 76.3(3)
C7 Yb C8 C1 147.7(5)
C6 Yb C8 C1 130.3(4)
C15 Yb C8 C1 -130.0(3)
O Yb C8 C7 -171.6(3)
N1 Yb C8 C7 100.6(3)
N2 Yb C8 C7 56.5(4)
C1 Yb C8 C7 -147.7(5)
C5 Yb C8 C7 -40.6(3)
C2 Yb C8 C7 -126.1(4)
C3 Yb C8 C7 -102.0(3)
C4 Yb C8 C7 -71.4(3)
C6 Yb C8 C7 -17.3(3)
C15 Yb C8 C7 82.4(3)
C28 N2 C15 N1 -176.9(4)
Yb N2 C15 N1 1.8(4)
C28 N2 C15 Yb -178.7(5)
C16 N1 C15 N2 -173.9(4)
Yb N1 C15 N2 -1.8(4)
C16 N1 C15 Yb -172.1(5)
O Yb C15 N2 85.0(3)
N1 Yb C15 N2 178.1(4)
C8 Yb C15 N2 -141.6(3)
C1 Yb C15 N2 -175.6(3)
C5 Yb C15 N2 -41.4(3)
C2 Yb C15 N2 140.8(4)
C3 Yb C15 N2 51.0(5)
C4 Yb C15 N2 -5.3(4)
C7 Yb C15 N2 -107.8(3)
C6 Yb C15 N2 -74.4(3)
O Yb C15 N1 -93.2(3)
N2 Yb C15 N1 -178.1(4)
C8 Yb C15 N1 40.3(3)
C1 Yb C15 N1 6.3(4)
C5 Yb C15 N1 140.5(3)
C2 Yb C15 N1 -37.3(5)
C3 Yb C15 N1 -127.2(4)
C4 Yb C15 N1 176.6(3)
C7 Yb C15 N1 74.0(3)
C6 Yb C15 N1 107.5(3)
C15 N1 C16 C21 -95.5(6)
Yb N1 C16 C21 100.8(7)
C15 N1 C16 C17 86.9(6)
Yb N1 C16 C17 -76.8(8)
C21 C16 C17 C18 3.1(8)
N1 C16 C17 C18 -179.3(5)
C21 C16 C17 C22 -177.1(5)
N1 C16 C17 C22 0.6(8)
C16 C17 C18 C19 -0.3(9)
C22 C17 C18 C19 179.8(6)
C17 C18 C19 C20 -2.2(10)
C18 C19 C20 C21 2.0(10)
C19 C20 C21 C16 0.7(9)
C19 C20 C21 C25 -179.6(6)
C17 C16 C21 C20 -3.3(8)
N1 C16 C21 C20 179.1(5)
C17 C16 C21 C25 177.0(5)
N1 C16 C21 C25 -0.5(8)
C18 C17 C22 C24 69.3(7)
C16 C17 C22 C24 -110.6(6)
C18 C17 C22 C23 -54.7(7)
C16 C17 C22 C23 125.4(6)
C20 C21 C25 C26 -59.8(7)
C16 C21 C25 C26 119.8(7)
C20 C21 C25 C27 62.5(8)
C16 C21 C25 C27 -117.8(6)
C15 N2 C28 C33 62.9(6)
Yb N2 C28 C33 -114.3(7)
C15 N2 C28 C29 -117.2(5)
Yb N2 C28 C29 65.5(9)
C33 C28 C29 C30 -1.4(8)
N2 C28 C29 C30 178.8(5)
C33 C28 C29 C34 -178.6(5)
N2 C28 C29 C34 1.6(8)
C28 C29 C30 C31 0.1(9)
C34 C29 C30 C31 177.3(6)
C29 C30 C31 C32 1.1(10)
C30 C31 C32 C33 -1.0(9)
C31 C32 C33 C28 -0.3(8)
C31 C32 C33 C37 179.3(5)
C29 C28 C33 C32 1.5(8)
N2 C28 C33 C32 -178.7(5)
C29 C28 C33 C37 -178.1(5)
N2 C28 C33 C37 1.8(8)
C30 C29 C34 C36 -89.6(7)
C28 C29 C34 C36 87.6(8)
C30 C29 C34 C35 37.0(9)
C28 C29 C34 C35 -145.8(7)
C32 C33 C37 C39 -51.7(7)
C28 C33 C37 C39 127.9(6)
C32 C33 C37 C38 69.4(6)
C28 C33 C37 C38 -111.0(6)
C43 O C40 C41 -25.7(7)
Yb O C40 C41 -178.5(4)
O C40 C41 C42 0.4(8)
C40 C41 C42 C43 23.5(8)
C40 O C43 C42 41.5(7)
Yb O C43 C42 -166.6(4)
C41 C42 C43 O -39.8(7)
C57 C51 C52 C53 178.4(10)
C56 C51 C52 C53 -1.4(14)
C51 C52 C53 C54 0.0(17)
C52 C53 C54 C55 1.9(18)
C53 C54 C55 C56 -2.6(18)
C54 C55 C56 C51 1.3(16)
C52 C51 C56 C55 0.8(14)
C57 C51 C56 C55 -179.1(10)
C67 C61 C62 C63 -177.4(16)
C66 C61 C62 C63 -1(2)
C61 C62 C63 C64 -1(2)
C62 C63 C64 C65 3(2)
C63 C64 C65 C66 -4(2)
C64 C65 C66 C61 2(2)
C62 C61 C66 C65 0.5(18)
C67 C61 C66 C65 177.6(13)
